data_4002353
loop_
_publ_author_name
'Kuromoto, T.Y.'
'Kauzlarich, S.M.'
'Webb, D.J.'

_publ_section_title
;
 Structure and properties of the transition-metal Zintl compounds: A14 Mn
 Bi11 (A= Ca, Sr, Ba)
;
_journal_name_full 'Chemistry of Materials (1,1989-)'
_journal_page_first 435
_journal_page_last 440
_journal_volume 4
_journal_year 1992
_chemical_formula_sum 'Ba14 Bi11 Mn'
_space_group_IT_number 142
_symmetry_space_group_name_Hall '-I 4bd 2c'
_symmetry_space_group_name_H-M 'I 41/a c d :2'
_cell_angle_alpha 90
_cell_angle_beta 90
_cell_angle_gamma 90
_cell_formula_units_Z 8
_cell_length_a 18.633
_cell_length_b 18.633
_cell_length_c 24.34
_cell_volume 8450.573
_citation_journal_id_ASTM CMATEX
_cod_data_source_file Kuromoto_CMATEX_1992_208.cif
_cod_data_source_block Ba14Bi11Mn1
_cod_original_cell_volume 8450.572
_cod_original_formula_sum 'Ba14 Bi11 Mn1'
_cod_database_code 4002353

loop_
_symmetry_equiv_pos_as_xyz
x,y,z
-y+1/4,x+3/4,z+1/4
-x+1/2,-y,z+1/2
y+1/4,-x+1/4,z+3/4
x,-y,-z+1/2
y+1/4,x+3/4,-z+3/4
-x+1/2,y,-z
-y+1/4,-x+1/4,-z+1/4
-x,-y,-z
y-1/4,-x-3/4,-z-1/4
x-1/2,y,-z-1/2
-y-1/4,x-1/4,-z-3/4
-x,y,z-1/2
-y-1/4,-x-3/4,z-3/4
x-1/2,-y,z
y-1/4,x-1/4,z-1/4
x+1/2,y+1/2,z+1/2
-y+3/4,x+5/4,z+3/4
-x+1,-y+1/2,z+1
y+3/4,-x+3/4,z+5/4
x+1/2,-y+1/2,-z+1
y+3/4,x+5/4,-z+5/4
-x+1,y+1/2,-z+1/2
-y+3/4,-x+3/4,-z+3/4
-x+1/2,-y+1/2,-z+1/2
y+1/4,-x-1/4,-z+1/4
x,y+1/2,-z
-y+1/4,x+1/4,-z-1/4
-x+1/2,y+1/2,z
-y+1/4,-x-1/4,z-1/4
x,-y+1/2,z+1/2
y+1/4,x+1/4,z+1/4

loop_
_atom_site_label
_atom_site_type_symbol
_atom_site_fract_x
_atom_site_fract_y
_atom_site_fract_z
_atom_site_occupancy
_atom_site_U_iso_or_equiv
Ba2 Ba 0.979 0.1244 -0.0009 1 0.0
Ba3 Ba 0.3569 0 0.25 1 0.0
Bi2 Bi 0.0035 0.1137 0.8146 1 0.0
Ba1 Ba 0.1775 0.293 0.578 1 0.0
Bi3 Bi 0.8676 0.9739 0.9534 1 0.0
Bi1 Bi 0.1329 0.3826 0.125 1 0.0
Bi4 Bi 0 0.25 0.125 1 0.0
Ba4 Ba 0.8198 0.0916 0.8436 1 0.0
Mn1 Mn 0.5 0.25 0.125 1 0.0
